data_1535182
loop_
_publ_author_name
'Berastegui, P.'
'Eriksson, S.'
'Hull, S.'
'Eriksen, J.'
'Garcia Garcia, F.J.'

_publ_section_title
;
 Synthesis and crystal structure of the alkaline-earth thallates Mn(n) Tl2
 O(3+n) (M = Ca, Sr)
;
_journal_name_full 'Solid State Sciences'
_journal_page_first 433
_journal_page_last 441
_journal_volume 6
_journal_year 2004
_chemical_formula_sum 'Ca2 O5 Tl2'
_chemical_name_systematic 'Ca2 Tl2 O5'
_space_group_IT_number 63
_symmetry_space_group_name_Hall '-C 2c 2'
_symmetry_space_group_name_H-M 'C m c m'
_cell_angle_alpha 90
_cell_angle_beta 90
_cell_angle_gamma 90
_cell_formula_units_Z 4
_cell_length_a 3.34554
_cell_length_b 11.16684
_cell_length_c 13.49639
_cell_volume 504.213
_citation_journal_id_ASTM SSSCFJ
_cod_data_source_file Berastegui_SSSCFJ_2004_1504.cif
_cod_data_source_block Ca2O5Tl2
_cod_original_cell_volume 504.2131
_cod_database_code 1535182

loop_
_symmetry_equiv_pos_as_xyz
x,y,z
-x,-y,z+1/2
x,-y,-z
-x,y,-z+1/2
-x,-y,-z
x,y,-z-1/2
-x,y,z
x,-y,z-1/2
x+1/2,y+1/2,z
-x+1/2,-y+1/2,z+1/2
x+1/2,-y+1/2,-z
-x+1/2,y+1/2,-z+1/2
-x+1/2,-y+1/2,-z
x+1/2,y+1/2,-z-1/2
-x+1/2,y+1/2,z
x+1/2,-y+1/2,z-1/2

loop_
_atom_site_label
_atom_site_type_symbol
_atom_site_fract_x
_atom_site_fract_y
_atom_site_fract_z
_atom_site_occupancy
_atom_site_U_iso_or_equiv
Ca1 Ca+2 0 0.77255 0.3869 0.5 0.0
O3 O-2 0 0.6726 0.25 1 0.0
Tl2 Tl+3 0 0.5 0.5 1 0.0
Tl1 Tl+3 0 0.77255 0.3869 0.5 0.0
O1 O-2 0 0.14201 0.04435 1 0.0
Ca2 Ca+2 0 0.02978 0.25 1 0.0
O2 O-2 0 0.41793 0.14355 1 0.0
